data_4002061
loop_
_publ_author_name
'Pust, Philipp'
'Hintze, Frauke'
'Hecht, Cora'
'Weiler, Volker'
'Locher, Andreas'
'Zitnanska, Daniela'
'Harm, Sascha'
'Wiechert, Detlef'
'Schmidt, Peter J.'
'Schnick, Wolfgang'

_publ_contact_author
;
        Prof. Dr. Wolfgang Schnick
        Department Chemie
        Ludwig-Maximilians-Universitaet Muenchen
        Butenandtstrasse 5 - 13 (D)
        D 81377 Muenchen
        Germany

;
_publ_section_title
;
 Group (III) NitridesM[Mg2Al2N4] (M= Ca, Sr, Ba, Eu) and
 Ba[Mg2Ga2N4]---Structural Relation and Nontypical Luminescence Properties
 of Eu2+Doped Samples
;
_journal_issue 21
_journal_name_full 'Chemistry of Materials'
_journal_page_first 6113
_journal_paper_doi 10.1021/cm502280p
_journal_volume 26
_journal_year 2014
_chemical_formula_moiety '2(Al Mg N2), Eu'
_chemical_formula_sum 'Al2 Eu Mg2 N4'
_chemical_formula_weight 310.58
_chemical_name_systematic
;
 ?
;
_space_group_IT_number 87
_symmetry_cell_setting tetragonal
_symmetry_space_group_name_Hall '-I 4'
_symmetry_space_group_name_H-M 'I 4/m'
_atom_sites_solution_hydrogens none
_atom_sites_solution_primary direct
_atom_sites_solution_secondary difmap
_audit_creation_method SHELXL-97
_cell_angle_alpha 90.00
_cell_angle_beta 90.00
_cell_angle_gamma 90.00
_cell_formula_units_Z 2
_cell_length_a 8.1539(12)
_cell_length_b 8.1539(12)
_cell_length_c 3.3430(7)
_cell_measurement_reflns_used 1271
_cell_measurement_temperature 293(2)
_cell_measurement_theta_max 40.250
_cell_measurement_theta_min 3.134
_cell_volume 222.26(7)
_computing_cell_refinement 'HKL Scalepack (Otwinowski & Minor 1997)'
_computing_data_collection 'Collect (Bruker AXS BV, 1997-2004)'
_computing_data_reduction 'HKL Denzo and Scalepack (Otwinowski & Minor 1997)'
_computing_structure_refinement 'SHELXL-97 (Sheldrick, 1997)'
_computing_structure_solution 'SHELXS-97 (Sheldrick, 1997)'
_diffrn_ambient_temperature 293(2)
_diffrn_detector_area_resol_mean 9
_diffrn_measured_fraction_theta_full 0.994
_diffrn_measured_fraction_theta_max 0.994
_diffrn_measurement_device_type KappaCCD
_diffrn_measurement_method omega-scan
_diffrn_radiation_monochromator 'vertically mounted graphite crystal'
_diffrn_radiation_source 'fine-focus sealed tube'
_diffrn_radiation_type MoK\a
_diffrn_radiation_wavelength 0.71073
_diffrn_reflns_av_R_equivalents 0.0415
_diffrn_reflns_av_sigmaI/netI 0.0185
_diffrn_reflns_limit_h_max 11
_diffrn_reflns_limit_h_min -11
_diffrn_reflns_limit_k_max 11
_diffrn_reflns_limit_k_min -11
_diffrn_reflns_limit_l_max 4
_diffrn_reflns_limit_l_min -4
_diffrn_reflns_number 1193
_diffrn_reflns_theta_full 29.44
_diffrn_reflns_theta_max 29.44
_diffrn_reflns_theta_min 3.53
_diffrn_standards_decay_% 0
_diffrn_standards_interval_count 0
_diffrn_standards_interval_time 0
_diffrn_standards_number 0
_exptl_absorpt_coefficient_mu 14.637
_exptl_absorpt_correction_T_max 0.3894
_exptl_absorpt_correction_T_min 0.3644
_exptl_absorpt_correction_type multi-scan
_exptl_absorpt_process_details 'scalepack, WingX'
_exptl_crystal_colour black
_exptl_crystal_density_diffrn 4.641
_exptl_crystal_density_method 'not measured'
_exptl_crystal_description rod
_exptl_crystal_F_000 282
_exptl_crystal_size_max 0.20
_exptl_crystal_size_mid 0.05
_exptl_crystal_size_min 0.04
_refine_diff_density_max 2.064
_refine_diff_density_min -0.941
_refine_diff_density_rms 0.201
_refine_ls_extinction_coef 0.018(2)
_refine_ls_extinction_expression Fc^*^=kFc[1+0.001xFc^2^\l^3^/sin(2\q)]^-1/4^
_refine_ls_extinction_method SHELXL
_refine_ls_goodness_of_fit_ref 1.105
_refine_ls_hydrogen_treatment none
_refine_ls_matrix_type full
_refine_ls_number_parameters 16
_refine_ls_number_reflns 179
_refine_ls_number_restraints 0
_refine_ls_restrained_S_all 1.105
_refine_ls_R_factor_all 0.0152
_refine_ls_R_factor_gt 0.0152
_refine_ls_shift/su_max 0.000
_refine_ls_shift/su_mean 0.000
_refine_ls_structure_factor_coef Fsqd
_refine_ls_weighting_details 'calc w=1/[\s^2^(Fo^2^)+(0.0241P)^2^+0.0979P] where P=(Fo^2^+2Fc^2^)/3'
_refine_ls_weighting_scheme calc
_refine_ls_wR_factor_gt 0.0333
_refine_ls_wR_factor_ref 0.0333
_reflns_number_gt 179
_reflns_number_total 179
_reflns_threshold_expression >2sigma(I)
_cod_data_source_file cm502280p_si_004.cif
_cod_data_source_block Eu[Mg2AL2N4]
_cod_depositor_comments 'Adding full bibliography for 4002058--4002062.cif.'
_cod_original_sg_symbol_H-M I4/m
_cod_database_code 4002061

loop_
_symmetry_equiv_pos_as_xyz
'x, y, z'
'-x, -y, z'
'-y, x, z'
'y, -x, z'
'x+1/2, y+1/2, z+1/2'
'-x+1/2, -y+1/2, z+1/2'
'-y+1/2, x+1/2, z+1/2'
'y+1/2, -x+1/2, z+1/2'
'-x, -y, -z'
'x, y, -z'
'y, -x, -z'
'-y, x, -z'
'-x+1/2, -y+1/2, -z+1/2'
'x+1/2, y+1/2, -z+1/2'
'y+1/2, -x+1/2, -z+1/2'
'-y+1/2, x+1/2, -z+1/2'

loop_
_atom_site_label
_atom_site_type_symbol
_atom_site_fract_x
_atom_site_fract_y
_atom_site_fract_z
_atom_site_U_iso_or_equiv
_atom_site_adp_type
_atom_site_occupancy
_atom_site_symmetry_multiplicity
_atom_site_calc_flag
_atom_site_refinement_flags
Eu1 Eu 0.0000 0.0000 0.0000 0.01258(18) Uani 1 8 d S
Al1 Al 0.18343(14) 0.36371(13) 0.0000 0.0110(2) Uani 0.50 2 d SP
Mg1 Mg 0.18343(14) 0.36371(13) 0.0000 0.0110(2) Uani 0.50 2 d SP
N1 N 0.2365(5) 0.5973(4) 0.0000 0.0212(6) Uani 1 2 d S

loop_
_atom_site_aniso_label
_atom_site_aniso_U_11
_atom_site_aniso_U_22
_atom_site_aniso_U_33
_atom_site_aniso_U_23
_atom_site_aniso_U_13
_atom_site_aniso_U_12
Eu1 0.0129(2) 0.0129(2) 0.0119(2) 0.000 0.000 0.000
Al1 0.0205(5) 0.0055(4) 0.0071(4) 0.000 0.000 -0.0029(4)
Mg1 0.0205(5) 0.0055(4) 0.0071(4) 0.000 0.000 -0.0029(4)
N1 0.0314(16) 0.0147(13) 0.0176(14) 0.000 0.000 -0.0067(11)

loop_
_atom_type_symbol
_atom_type_description
_atom_type_scat_dispersion_real
_atom_type_scat_dispersion_imag
_atom_type_scat_source
N N 0.0061 0.0033 'International Tables Vol C Tables 4.2.6.8 and 6.1.1.4'
Mg Mg 0.0486 0.0363 'International Tables Vol C Tables 4.2.6.8 and 6.1.1.4'
Al Al 0.0645 0.0514 'International Tables Vol C Tables 4.2.6.8 and 6.1.1.4'
Eu Eu -0.1578 3.6682 'International Tables Vol C Tables 4.2.6.8 and 6.1.1.4'

loop_
_geom_angle_atom_site_label_1
_geom_angle_atom_site_label_2
_geom_angle_atom_site_label_3
_geom_angle
_geom_angle_site_symmetry_1
_geom_angle_site_symmetry_3
N1 Eu1 N1 180.00(10) 7_544 15_455
N1 Eu1 N1 69.66(5) 7_544 5_444
N1 Eu1 N1 110.34(5) 15_455 5_444
N1 Eu1 N1 72.25(9) 7_544 7_545
N1 Eu1 N1 107.75(9) 15_455 7_545
N1 Eu1 N1 110.34(5) 5_444 7_545
N1 Eu1 N1 110.34(5) 7_544 13
N1 Eu1 N1 69.66(5) 15_455 13
N1 Eu1 N1 180.00(17) 5_444 13
N1 Eu1 N1 69.66(5) 7_545 13
N1 Eu1 N1 110.34(5) 7_544 5_445
N1 Eu1 N1 69.66(5) 15_455 5_445
N1 Eu1 N1 72.25(9) 5_444 5_445
N1 Eu1 N1 69.66(5) 7_545 5_445
N1 Eu1 N1 107.75(9) 13 5_445
N1 Eu1 N1 107.75(9) 7_544 15_454
N1 Eu1 N1 72.25(9) 15_455 15_454
N1 Eu1 N1 69.66(5) 5_444 15_454
N1 Eu1 N1 180.00(10) 7_545 15_454
N1 Eu1 N1 110.34(5) 13 15_454
N1 Eu1 N1 110.34(5) 5_445 15_454
N1 Eu1 N1 69.66(5) 7_544 13_554
N1 Eu1 N1 110.34(5) 15_455 13_554
N1 Eu1 N1 107.75(9) 5_444 13_554
N1 Eu1 N1 110.34(5) 7_545 13_554
N1 Eu1 N1 72.25(9) 13 13_554
N1 Eu1 N1 180.00(10) 5_445 13_554
N1 Eu1 N1 69.66(5) 15_454 13_554
N1 Eu1 Al1 38.76(6) 7_544 5_444
N1 Eu1 Al1 141.24(6) 15_455 5_444
N1 Eu1 Al1 36.44(6) 5_444 5_444
N1 Eu1 Al1 79.80(5) 7_545 5_444
N1 Eu1 Al1 143.56(6) 13 5_444
N1 Eu1 Al1 78.36(5) 5_445 5_444
N1 Eu1 Al1 100.20(5) 15_454 5_444
N1 Eu1 Al1 101.64(5) 13_554 5_444
N1 Eu1 Mg1 38.76(6) 7_544 5_444
N1 Eu1 Mg1 141.24(6) 15_455 5_444
N1 Eu1 Mg1 36.44(6) 5_444 5_444
N1 Eu1 Mg1 79.80(5) 7_545 5_444
N1 Eu1 Mg1 143.56(6) 13 5_444
N1 Eu1 Mg1 78.36(5) 5_445 5_444
N1 Eu1 Mg1 100.20(5) 15_454 5_444
N1 Eu1 Mg1 101.64(5) 13_554 5_444
Al1 Eu1 Mg1 0.0 5_444 5_444
N1 Eu1 Al1 141.24(6) 7_544 13
N1 Eu1 Al1 38.76(6) 15_455 13
N1 Eu1 Al1 143.56(6) 5_444 13
N1 Eu1 Al1 100.20(5) 7_545 13
N1 Eu1 Al1 36.44(6) 13 13
N1 Eu1 Al1 101.64(5) 5_445 13
N1 Eu1 Al1 79.80(5) 15_454 13
N1 Eu1 Al1 78.36(5) 13_554 13
Al1 Eu1 Al1 180.0 5_444 13
Mg1 Eu1 Al1 180.0 5_444 13
N1 Eu1 Mg1 141.24(6) 7_544 13
N1 Eu1 Mg1 38.76(6) 15_455 13
N1 Eu1 Mg1 143.56(6) 5_444 13
N1 Eu1 Mg1 100.20(5) 7_545 13
N1 Eu1 Mg1 36.44(6) 13 13
N1 Eu1 Mg1 101.64(5) 5_445 13
N1 Eu1 Mg1 79.80(5) 15_454 13
N1 Eu1 Mg1 78.36(5) 13_554 13
Al1 Eu1 Mg1 180.0 5_444 13
Mg1 Eu1 Mg1 180.0 5_444 13
Al1 Eu1 Mg1 0.0 13 13
N1 Al1 N1 118.62(13) . 15_454
N1 Al1 N1 118.62(13) . 15_455
N1 Al1 N1 114.38(19) 15_454 15_455
N1 Al1 N1 107.3(2) . 3_655
N1 Al1 N1 95.70(10) 15_454 3_655
N1 Al1 N1 95.70(10) 15_455 3_655
N1 Al1 Mg1 125.16(9) . 13_554
N1 Al1 Mg1 49.08(9) 15_454 13_554
N1 Al1 Mg1 112.15(12) 15_455 13_554
N1 Al1 Mg1 46.63(7) 3_655 13_554
N1 Al1 Al1 125.16(9) . 13_554
N1 Al1 Al1 49.08(9) 15_454 13_554
N1 Al1 Al1 112.15(12) 15_455 13_554
N1 Al1 Al1 46.63(7) 3_655 13_554
Mg1 Al1 Al1 0.00(4) 13_554 13_554
N1 Al1 Mg1 125.16(9) . 13
N1 Al1 Mg1 112.15(12) 15_454 13
N1 Al1 Mg1 49.08(9) 15_455 13
N1 Al1 Mg1 46.63(7) 3_655 13
Mg1 Al1 Mg1 75.76(5) 13_554 13
Al1 Al1 Mg1 75.76(5) 13_554 13
N1 Al1 Al1 125.16(9) . 13
N1 Al1 Al1 112.15(12) 15_454 13
N1 Al1 Al1 49.08(9) 15_455 13
N1 Al1 Al1 46.63(7) 3_655 13
Mg1 Al1 Al1 75.76(5) 13_554 13
Al1 Al1 Al1 75.76(5) 13_554 13
Mg1 Al1 Al1 0.00(3) 13 13
N1 Al1 Mg1 107.77(10) . 15_454
N1 Al1 Mg1 37.26(9) 15_454 15_454
N1 Al1 Mg1 96.00(10) 15_455 15_454
N1 Al1 Mg1 131.36(9) 3_655 15_454
Mg1 Al1 Mg1 85.43(5) 13_554 15_454
Al1 Al1 Mg1 85.43(5) 13_554 15_454
Mg1 Al1 Mg1 125.32(7) 13 15_454
Al1 Al1 Mg1 125.32(7) 13 15_454
N1 Al1 Mg1 38.06(6) . 7
N1 Al1 Mg1 138.59(10) 15_454 7
N1 Al1 Mg1 81.35(10) 15_455 7
N1 Al1 Mg1 121.72(10) 3_655 7
Mg1 Al1 Mg1 161.27(7) 13_554 7
Al1 Al1 Mg1 161.27(7) 13_554 7
Mg1 Al1 Mg1 106.82(4) 13 7
Al1 Al1 Mg1 106.82(4) 13 7
Mg1 Al1 Mg1 106.673(15) 15_454 7
N1 Al1 Mg1 107.77(10) . 15_455
N1 Al1 Mg1 96.00(10) 15_454 15_455
N1 Al1 Mg1 37.26(9) 15_455 15_455
N1 Al1 Mg1 131.36(9) 3_655 15_455
Mg1 Al1 Mg1 125.32(7) 13_554 15_455
Al1 Al1 Mg1 125.32(7) 13_554 15_455
Mg1 Al1 Mg1 85.43(5) 13 15_455
Al1 Al1 Mg1 85.43(5) 13 15_455
Mg1 Al1 Mg1 64.78(3) 15_454 15_455
Mg1 Al1 Mg1 73.327(15) 7 15_455
N1 Al1 Mg1 38.06(6) . 7_554
N1 Al1 Mg1 81.35(10) 15_454 7_554
N1 Al1 Mg1 138.59(10) 15_455 7_554
N1 Al1 Mg1 121.72(10) 3_655 7_554
Mg1 Al1 Mg1 106.82(4) 13_554 7_554
Al1 Al1 Mg1 106.82(4) 13_554 7_554
Mg1 Al1 Mg1 161.27(7) 13 7_554
Al1 Al1 Mg1 161.27(7) 13 7_554
Mg1 Al1 Mg1 73.327(15) 15_454 7_554
Mg1 Al1 Mg1 64.78(3) 7 7_554
Mg1 Al1 Mg1 106.673(15) 15_455 7_554
Al1 N1 Mg1 104.68(12) . 7_554
Al1 N1 Al1 104.68(12) . 7_554
Mg1 N1 Al1 0.00(9) 7_554 7_554
Al1 N1 Mg1 104.68(12) . 7
Mg1 N1 Mg1 114.38(19) 7_554 7
Al1 N1 Mg1 114.38(19) 7_554 7
Al1 N1 Al1 104.68(12) . 7
Mg1 N1 Al1 114.38(19) 7_554 7
Al1 N1 Al1 114.38(19) 7_554 7
Mg1 N1 Al1 0.00(6) 7 7
Al1 N1 Mg1 162.7(2) . 11_565
Mg1 N1 Mg1 84.30(10) 7_554 11_565
Al1 N1 Mg1 84.30(10) 7_554 11_565
Mg1 N1 Mg1 84.30(10) 7 11_565
Al1 N1 Mg1 84.30(10) 7 11_565
Al1 N1 Al1 162.7(2) . 11_565
Mg1 N1 Al1 84.30(10) 7_554 11_565
Al1 N1 Al1 84.30(10) 7_554 11_565
Mg1 N1 Al1 84.30(10) 7 11_565
Al1 N1 Al1 84.30(10) 7 11_565
Mg1 N1 Al1 0.00(3) 11_565 11_565
Al1 N1 Eu1 83.98(11) . 5
Mg1 N1 Eu1 154.91(15) 7_554 5
Al1 N1 Eu1 154.91(15) 7_554 5
Mg1 N1 Eu1 85.11(6) 7 5
Al1 N1 Eu1 85.11(6) 7 5
Mg1 N1 Eu1 82.05(10) 11_565 5
Al1 N1 Eu1 82.05(10) 11_565 5
Al1 N1 Eu1 83.98(11) . 5_554
Mg1 N1 Eu1 85.11(6) 7_554 5_554
Al1 N1 Eu1 85.11(6) 7_554 5_554
Mg1 N1 Eu1 154.91(15) 7 5_554
Al1 N1 Eu1 154.91(15) 7 5_554
Mg1 N1 Eu1 82.05(10) 11_565 5_554
Al1 N1 Eu1 82.05(10) 11_565 5_554
Eu1 N1 Eu1 72.25(9) 5 5_554

loop_
_geom_bond_atom_site_label_1
_geom_bond_atom_site_label_2
_geom_bond_distance
_geom_bond_site_symmetry_2
Eu1 N1 2.835(3) 7_544
Eu1 N1 2.835(3) 15_455
Eu1 N1 2.835(3) 5_444
Eu1 N1 2.835(3) 7_545
Eu1 N1 2.835(3) 13
Eu1 N1 2.835(3) 5_445
Eu1 N1 2.835(3) 15_454
Eu1 N1 2.835(3) 13_554
Eu1 Al1 3.2699(11) 5_444
Eu1 Mg1 3.2699(11) 5_444
Eu1 Al1 3.2699(11) 13
Eu1 Mg1 3.2699(11) 13
Al1 N1 1.953(3) .
Al1 N1 1.989(2) 15_454
Al1 N1 1.989(2) 15_455
Al1 N1 2.067(3) 3_655
Al1 Mg1 2.7224(16) 13_554
Al1 Al1 2.7224(16) 13_554
Al1 Mg1 2.7224(16) 13
Al1 Al1 2.7224(16) 13
Al1 Mg1 3.1205(13) 15_454
Al1 Mg1 3.1205(13) 7
Al1 Mg1 3.1205(13) 15_455
Al1 Mg1 3.1205(13) 7_554
N1 Mg1 1.989(2) 7_554
N1 Al1 1.989(2) 7_554
N1 Mg1 1.989(2) 7
N1 Al1 1.989(2) 7
N1 Mg1 2.067(3) 11_565
N1 Al1 2.067(3) 11_565
N1 Eu1 2.835(3) 5
N1 Eu1 2.835(3) 5_554
